data_7030210
loop_
_publ_author_name
'Kano, Naokazu'
'Yamamura, Masaki'
'Meng, Xiangtai'
'Yasuzuka, Takaharu'
'Kawashima, Takayuki'

_publ_section_title
;
 Different coordination modes of 2-(diphenylphosphino)azobenzenes in
 complexation with hard and soft metals.
;
_journal_issue 37
_journal_name_full 'Dalton transactions (Cambridge, England : 2003)'
_journal_page_first 11491
_journal_page_last 11496
_journal_paper_doi 10.1039/c2dt31494k
_journal_volume 41
_journal_year 2012
_chemical_absolute_configuration ad
_chemical_formula_moiety 'C28 H27 Cl2 N2 O P Zn'
_chemical_formula_sum 'C28 H27 Cl2 N2 O P Zn'
_chemical_formula_weight 574.76
_space_group_IT_number 19
_symmetry_cell_setting orthorhombic
_symmetry_space_group_name_Hall 'P 2ac 2ab'
_symmetry_space_group_name_H-M 'P 21 21 21'
_audit_creation_date 2012-01-10
_audit_creation_method 'WinGX routine CIF_UPDATE'
_cell_angle_alpha 90
_cell_angle_beta 90
_cell_angle_gamma 90
_cell_formula_units_Z 4
_cell_length_a 9.3362(15)
_cell_length_b 16.298(3)
_cell_length_c 17.254(3)
_cell_measurement_reflns_used 8530
_cell_measurement_temperature 133(2)
_cell_measurement_theta_max 27.4835
_cell_measurement_theta_min 3.3182
_cell_volume 2625.4(8)
_computing_structure_refinement 'SHELXL-97 (Sheldrick, 1997)'
_diffrn_ambient_temperature 133.1500
_diffrn_detector_area_resol_mean 28.5714
_diffrn_measured_fraction_theta_full 0.989
_diffrn_measured_fraction_theta_max 0.989
_diffrn_measurement_device 'Saturn724 (4x4 bin mode)'
_diffrn_measurement_method dtprofit.ref
_diffrn_radiation_type MoK\a
_diffrn_radiation_wavelength 0.71073
_diffrn_reflns_av_R_equivalents 0.0345
_diffrn_reflns_limit_h_max 12
_diffrn_reflns_limit_h_min -12
_diffrn_reflns_limit_k_max 20
_diffrn_reflns_limit_k_min -21
_diffrn_reflns_limit_l_max 22
_diffrn_reflns_limit_l_min -16
_diffrn_reflns_number 20723
_diffrn_reflns_theta_full 27.48
_diffrn_reflns_theta_max 27.48
_diffrn_reflns_theta_min 3.32
_exptl_absorpt_coefficient_mu 1.224
_exptl_absorpt_correction_T_max 0.8376
_exptl_absorpt_correction_T_min 0.7494
_exptl_absorpt_correction_type multi-scan
_exptl_absorpt_process_details
;
Jacobson, R. (1998), Rigaku, Private communication
;
_exptl_crystal_colour Orange
_exptl_crystal_density_diffrn 1.454
_exptl_crystal_density_method 'not measured'
_exptl_crystal_description Block
_exptl_crystal_F_000 1184
_exptl_crystal_size_max 0.25
_exptl_crystal_size_mid 0.2
_exptl_crystal_size_min 0.15
_refine_diff_density_max 0.593
_refine_diff_density_min -0.66
_refine_ls_abs_structure_details 'Flack H D (1983), Acta Cryst. A39, 876-881'
_refine_ls_abs_structure_Flack -0.010(12)
_refine_ls_extinction_method none
_refine_ls_goodness_of_fit_ref 1.104
_refine_ls_hydrogen_treatment constr
_refine_ls_matrix_type full
_refine_ls_number_parameters 316
_refine_ls_number_reflns 5950
_refine_ls_number_restraints 0
_refine_ls_restrained_S_all 1.104
_refine_ls_R_factor_gt 0.0303
_refine_ls_shift/su_max 0
_refine_ls_structure_factor_coef Fsqd
_refine_ls_weighting_details 'calc w=1/[\s^2^(Fo^2^)+(0.0518P)^2^] where P=(Fo^2^+2Fc^2^)/3'
_refine_ls_weighting_scheme calc
_refine_ls_wR_factor_ref 0.0988
_reflns_number_gt 5014
_reflns_number_total 5950
_reflns_threshold_expression >2\s(I)
_cod_data_source_file c2dt31494k.txt
_cod_data_source_block 120108mengxt
_cod_depositor_comments
;
The following automatic conversions were performed:

'_symmetry_cell_setting' value 'Orthorhombic' changed to
'orthorhombic' according to
/usr/data/users/saulius/automatic-downloads/retrospective/RSC/lib/dictionaries/cif_core.dic
dictionary named 'cif_core.dic' version 2.4.2 from
2011-04-26.

'_exptl_absorpt_correction_type' value 'Multi-scan'
changed to 'multi-scan' according to
/usr/data/users/saulius/automatic-downloads/retrospective/RSC/lib/dictionaries/cif_core.dic
dictionary named 'cif_core.dic' version 2.4.2 from 2011-04-26.

Automatic conversion script
Id: cif_fix_values 2281 2013-09-26 08:29:07Z andrius 
;
_cod_original_cell_volume 2625.4(7)
_cod_database_code 7030210

loop_
_symmetry_equiv_pos_as_xyz
'x, y, z'
'-x+1/2, -y, z+1/2'
'x+1/2, -y+1/2, -z'
'-x, y+1/2, -z+1/2'

loop_
_atom_site_label
_atom_site_type_symbol
_atom_site_fract_x
_atom_site_fract_y
_atom_site_fract_z
_atom_site_U_iso_or_equiv
_atom_site_adp_type
_atom_site_occupancy
_atom_site_calc_flag
_atom_site_refinement_flags
C14 C 0.7565(4) 0.09733(18) 0.49466(16) 0.0212(6) Uani 1 d .
H14 H 0.8067 0.0498 0.478 0.025 Uiso 1 calc R
C16 C 0.7325(4) 0.2092(2) 0.58330(19) 0.0326(9) Uani 1 d .
H16 H 0.7666 0.2387 0.6271 0.039 Uiso 1 calc R
C13 C 0.6328(3) 0.1235(2) 0.45447(18) 0.0199(7) Uani 1 d .
C18 C 0.5596(4) 0.1923(2) 0.4815(2) 0.0268(8) Uani 1 d .
H18 H 0.4743 0.2095 0.4563 0.032 Uiso 1 calc R
C15 C 0.8039(4) 0.1408(2) 0.5581(2) 0.0333(9) Uani 1 d .
H15 H 0.8874 0.1231 0.5847 0.04 Uiso 1 calc R
C17 C 0.6096(4) 0.2356(2) 0.5445(2) 0.0291(8) Uani 1 d .
H17 H 0.5605 0.2834 0.5616 0.035 Uiso 1 calc R
Zn1 Zn 0.75559(4) 0.088326(19) 0.133916(18) 0.01833(10) Uani 1 d .
Cl2 Cl 0.53746(9) 0.05800(6) 0.08947(5) 0.0291(2) Uani 1 d .
Cl1 Cl 0.96444(9) 0.04615(6) 0.08420(5) 0.0268(2) Uani 1 d .
P1 P 0.58119(8) 0.07472(5) 0.36687(5) 0.01606(16) Uani 1 d .
N1 N 0.7563(3) 0.07383(14) 0.24972(12) 0.0165(5) Uani 1 d .
C22 C 0.0944(4) 0.0601(2) 0.3535(2) 0.0272(8) Uani 1 d .
H22 H -0.007 0.056 0.3506 0.033 Uiso 1 calc R
C6 C 0.7528(4) -0.00303(16) 0.27969(16) 0.0171(5) Uani 1 d .
C21 C 0.1627(4) 0.0526(2) 0.4255(2) 0.0243(8) Uani 1 d .
H21 H 0.108 0.0424 0.4709 0.029 Uiso 1 calc R
C19 C 0.3889(3) 0.07364(19) 0.3624(2) 0.0185(6) Uani 1 d .
C24 C 0.3216(4) 0.0793(2) 0.2906(2) 0.0260(8) Uani 1 d .
H24 H 0.3766 0.087 0.2448 0.031 Uiso 1 calc R
O1 O 0.7666(3) 0.21161(13) 0.11171(13) 0.0280(5) Uani 1 d .
C23 C 0.1726(4) 0.0735(2) 0.2864(2) 0.0314(9) Uani 1 d .
H23 H 0.1252 0.0787 0.2379 0.038 Uiso 1 calc R
C20 C 0.3094(4) 0.0602(2) 0.4301(2) 0.0205(7) Uani 1 d .
H20 H 0.3563 0.0563 0.4788 0.025 Uiso 1 calc R
C1 C 0.6679(3) -0.01715(19) 0.34633(18) 0.0179(6) Uani 1 d .
C3 C 0.7364(4) -0.15937(18) 0.35123(19) 0.0264(7) Uani 1 d .
H3 H 0.7326 -0.2122 0.3743 0.032 Uiso 1 calc R
C5 C 0.8297(3) -0.0708(2) 0.24728(19) 0.0223(7) Uani 1 d .
H5 H 0.8862 -0.0646 0.2018 0.027 Uiso 1 calc R
N2 N 0.6498(3) 0.12274(16) 0.28917(16) 0.0196(6) Uani 1 d .
C7 C 0.6739(3) 0.21006(19) 0.29459(18) 0.0189(7) Uani 1 d .
C8 C 0.8025(4) 0.2413(2) 0.3199(2) 0.0259(8) Uani 1 d .
H8 H 0.8806 0.2055 0.3301 0.031 Uiso 1 calc R
C9 C 0.8181(4) 0.3254(2) 0.3307(2) 0.0330(9) Uani 1 d .
H9 H 0.9061 0.347 0.3493 0.04 Uiso 1 calc R
C10 C 0.7052(4) 0.3774(2) 0.3142(2) 0.0307(9) Uani 1 d .
H10 H 0.7156 0.4348 0.3219 0.037 Uiso 1 calc R
C2 C 0.6610(3) -0.0947(2) 0.38275(16) 0.0183(6) Uani 1 d .
H2 H 0.6052 -0.1022 0.4283 0.022 Uiso 1 calc R
C12 C 0.5614(4) 0.2624(2) 0.2764(2) 0.0252(7) Uani 1 d .
H12 H 0.4738 0.241 0.257 0.03 Uiso 1 calc R
C28 C 0.6643(4) 0.2585(2) 0.0679(2) 0.0357(9) Uani 1 d .
H28A H 0.5848 0.2773 0.1016 0.043 Uiso 1 calc R
H28B H 0.6241 0.2254 0.025 0.043 Uiso 1 calc R
C4 C 0.8187(4) -0.1458(2) 0.28462(19) 0.0238(7) Uani 1 d .
H4 H 0.8704 -0.1909 0.2637 0.029 Uiso 1 calc R
C26 C 0.8675(5) 0.3420(3) 0.0945(3) 0.0442(11) Uani 1 d .
H26A H 0.9519 0.3689 0.0708 0.053 Uiso 1 calc R
H26B H 0.8354 0.3746 0.1396 0.053 Uiso 1 calc R
C25 C 0.9004(4) 0.2565(2) 0.1172(2) 0.0373(10) Uani 1 d .
H25A H 0.9729 0.2325 0.0819 0.045 Uiso 1 calc R
H25B H 0.938 0.2546 0.1708 0.045 Uiso 1 calc R
C11 C 0.5785(4) 0.3467(2) 0.28694(19) 0.0282(8) Uani 1 d .
H11 H 0.5018 0.3829 0.2751 0.034 Uiso 1 calc R
C27 C 0.7487(7) 0.3317(2) 0.0364(3) 0.0592(13) Uani 1 d .
H27A H 0.7873 0.3199 -0.0159 0.071 Uiso 1 calc R
H27B H 0.6881 0.3815 0.0338 0.071 Uiso 1 calc R

loop_
_atom_site_aniso_label
_atom_site_aniso_U_11
_atom_site_aniso_U_22
_atom_site_aniso_U_33
_atom_site_aniso_U_23
_atom_site_aniso_U_13
_atom_site_aniso_U_12
C14 0.0229(15) 0.0234(15) 0.0172(13) 0.0006(11) 0.0026(16) -0.0035(17)
C16 0.040(2) 0.0334(18) 0.0241(17) -0.0078(14) 0.0027(18) -0.0207(18)
C13 0.0189(16) 0.0163(15) 0.0246(18) -0.0014(13) 0.0020(13) -0.0028(13)
C18 0.0237(18) 0.0222(17) 0.034(2) -0.0072(14) 0.0045(15) -0.0009(14)
C15 0.0292(19) 0.034(2) 0.037(2) 0.0065(17) -0.0079(16) -0.0128(16)
C17 0.036(2) 0.0282(19) 0.0234(18) -0.0081(15) 0.0083(16) -0.0063(16)
Zn1 0.01887(17) 0.02001(17) 0.01611(17) 0.00047(13) -0.00020(18) -0.00124(17)
Cl2 0.0227(4) 0.0328(5) 0.0320(5) -0.0026(4) -0.0075(4) -0.0037(4)
Cl1 0.0237(4) 0.0320(5) 0.0248(4) -0.0038(4) 0.0059(4) 0.0002(4)
P1 0.0156(4) 0.0156(4) 0.0170(4) -0.0018(3) -0.0006(3) 0.0004(3)
N1 0.0176(12) 0.0199(12) 0.0121(11) 0.0001(9) 0.0022(12) 0.0021(13)
C22 0.0222(17) 0.0245(18) 0.035(2) -0.0082(15) -0.0042(16) -0.0030(14)
C6 0.0148(13) 0.0195(14) 0.0171(13) -0.0043(11) -0.0065(15) 0.0012(15)
C21 0.0268(18) 0.0229(18) 0.0231(19) 0.0016(14) 0.0069(15) -0.0005(14)
C19 0.0162(14) 0.0158(14) 0.0234(16) -0.0081(15) -0.0001(13) -0.0013(12)
C24 0.0220(17) 0.0234(18) 0.033(2) -0.0074(17) -0.0010(15) -0.0007(16)
O1 0.0235(13) 0.0207(11) 0.0398(13) 0.0066(9) -0.0074(11) -0.0042(11)
C23 0.0266(19) 0.029(2) 0.038(2) -0.0078(18) -0.0120(17) 0.0026(17)
C20 0.0264(17) 0.0208(17) 0.0143(16) 0.0004(13) 0.0022(13) -0.0012(14)
C1 0.0167(15) 0.0178(15) 0.0191(17) -0.0006(12) -0.0032(12) -0.0012(12)
C3 0.0282(18) 0.0180(14) 0.0328(18) 0.0041(12) -0.0027(17) 0.0033(15)
C5 0.0176(15) 0.0226(17) 0.0269(18) -0.0049(14) -0.0001(13) 0.0050(13)
N2 0.0156(13) 0.0129(12) 0.0303(15) 0.0002(11) 0.0015(11) 0.0032(10)
C7 0.0223(16) 0.0164(16) 0.0179(16) 0.0041(13) 0.0027(13) 0.0016(13)
C8 0.0258(17) 0.0221(17) 0.0297(19) -0.0012(15) -0.0030(14) 0.0031(14)
C9 0.0325(19) 0.0204(18) 0.046(2) 0.0031(16) 0.0017(18) -0.0080(16)
C10 0.044(2) 0.0160(16) 0.0319(19) 0.0027(14) 0.0110(16) 0.0002(15)
C2 0.0281(17) 0.0235(16) 0.0034(13) 0.0030(11) -0.0032(11) -0.0007(13)
C12 0.0203(17) 0.0237(17) 0.0317(19) 0.0043(15) 0.0013(14) 0.0052(14)
C28 0.034(2) 0.032(2) 0.041(2) 0.0108(17) -0.0147(18) 0.0033(17)
C4 0.0292(18) 0.0248(17) 0.0176(16) 0.0027(13) -0.0050(14) 0.0104(14)
C26 0.052(3) 0.031(2) 0.049(3) 0.0152(19) 0.003(2) -0.0063(19)
C25 0.029(2) 0.031(2) 0.052(3) 0.0072(18) -0.0060(18) -0.0137(17)
C11 0.039(2) 0.0255(18) 0.0203(17) 0.0026(14) 0.0035(16) 0.0131(16)
C27 0.076(3) 0.035(2) 0.066(3) 0.022(2) -0.033(3) -0.016(3)

loop_
_atom_type_symbol
_atom_type_description
_atom_type_scat_dispersion_real
_atom_type_scat_dispersion_imag
_atom_type_scat_source
C C 0.0033 0.0016 'International Tables Vol C Tables 4.2.6.8 and 6.1.1.4'
H H 0 0 'International Tables Vol C Tables 4.2.6.8 and 6.1.1.4'
Cl Cl 0.1484 0.1585 'International Tables Vol C Tables 4.2.6.8 and 6.1.1.4'
N N 0.0061 0.0033 'International Tables Vol C Tables 4.2.6.8 and 6.1.1.4'
O O 0.0106 0.006 'International Tables Vol C Tables 4.2.6.8 and 6.1.1.4'
P P 0.1023 0.0942 'International Tables Vol C Tables 4.2.6.8 and 6.1.1.4'
Zn Zn 0.2839 1.4301 'International Tables Vol C Tables 4.2.6.8 and 6.1.1.4'

loop_
_geom_angle_atom_site_label_1
_geom_angle_atom_site_label_2
_geom_angle_atom_site_label_3
_geom_angle
C15 C14 C13 119.8(3)
C15 C14 H14 120.1
C13 C14 H14 120.1
C15 C16 C17 119.9(3)
C15 C16 H16 120.1
C17 C16 H16 120.1
C18 C13 C14 118.7(3)
C18 C13 P1 120.8(3)
C14 C13 P1 120.3(2)
C17 C18 C13 120.7(4)
C17 C18 H18 119.7
C13 C18 H18 119.7
C16 C15 C14 121.0(4)
C16 C15 H15 119.5
C14 C15 H15 119.5
C18 C17 C16 119.9(3)
C18 C17 H17 120
C16 C17 H17 120
N1 Zn1 O1 107.50(9)
N1 Zn1 Cl2 108.57(9)
O1 Zn1 Cl2 101.48(7)
N1 Zn1 Cl1 109.96(9)
O1 Zn1 Cl1 100.70(8)
Cl2 Zn1 Cl1 126.53(3)
N2 P1 C1 93.50(14)
N2 P1 C13 111.56(14)
C1 P1 C13 115.66(15)
N2 P1 C19 110.58(15)
C1 P1 C19 116.63(15)
C13 P1 C19 108.18(15)
C6 N1 N2 108.3(2)
C6 N1 Zn1 119.15(17)
N2 N1 Zn1 113.61(18)
C23 C22 C21 120.9(3)
C23 C22 H22 119.5
C21 C22 H22 119.5
N1 C6 C1 118.3(3)
N1 C6 C5 123.5(3)
C1 C6 C5 118.2(3)
C20 C21 C22 119.7(4)
C20 C21 H21 120.1
C22 C21 H21 120.1
C24 C19 C20 120.9(3)
C24 C19 P1 119.2(3)
C20 C19 P1 119.7(3)
C19 C24 C23 119.4(4)
C19 C24 H24 120.3
C23 C24 H24 120.3
C28 O1 C25 109.8(3)
C28 O1 Zn1 125.9(2)
C25 O1 Zn1 121.7(2)
C22 C23 C24 119.5(4)
C22 C23 H23 120.3
C24 C23 H23 120.3
C21 C20 C19 119.5(4)
C21 C20 H20 120.2
C19 C20 H20 120.2
C2 C1 C6 122.2(3)
C2 C1 P1 131.2(2)
C6 C1 P1 106.6(2)
C2 C3 C4 118.9(3)
C2 C3 H3 120.6
C4 C3 H3 120.6
C4 C5 C6 117.5(3)
C4 C5 H5 121.2
C6 C5 H5 121.2
C7 N2 N1 117.8(2)
C7 N2 P1 117.8(2)
N1 N2 P1 112.42(19)
C8 C7 C12 120.3(3)
C8 C7 N2 121.5(3)
C12 C7 N2 118.2(3)
C7 C8 C9 119.9(3)
C7 C8 H8 120
C9 C8 H8 120
C10 C9 C8 119.8(4)
C10 C9 H9 120.1
C8 C9 H9 120.1
C11 C10 C9 120.3(3)
C11 C10 H10 119.8
C9 C10 H10 119.8
C3 C2 C1 119.0(3)
C3 C2 H2 120.5
C1 C2 H2 120.5
C7 C12 C11 119.3(3)
C7 C12 H12 120.4
C11 C12 H12 120.4
O1 C28 C27 105.0(3)
O1 C28 H28A 110.7
C27 C28 H28A 110.7
O1 C28 H28B 110.7
C27 C28 H28B 110.7
H28A C28 H28B 108.8
C5 C4 C3 124.2(3)
C5 C4 H4 117.9
C3 C4 H4 117.9
C25 C26 C27 103.0(3)
C25 C26 H26A 111.2
C27 C26 H26A 111.2
C25 C26 H26B 111.2
C27 C26 H26B 111.2
H26A C26 H26B 109.1
O1 C25 C26 106.2(3)
O1 C25 H25A 110.5
C26 C25 H25A 110.5
O1 C25 H25B 110.5
C26 C25 H25B 110.5
H25A C25 H25B 108.7
C10 C11 C12 120.3(3)
C10 C11 H11 119.8
C12 C11 H11 119.8
C26 C27 C28 103.3(3)
C26 C27 H27A 111.1
C28 C27 H27A 111.1
C26 C27 H27B 111.1
C28 C27 H27B 111.1
H27A C27 H27B 109.1

loop_
_geom_bond_atom_site_label_1
_geom_bond_atom_site_label_2
_geom_bond_distance
C14 C15 1.376(5)
C14 C13 1.413(5)
C14 H14 0.95
C16 C15 1.371(5)
C16 C17 1.396(5)
C16 H16 0.95
C13 C18 1.394(5)
C13 P1 1.775(3)
C18 C17 1.378(5)
C18 H18 0.95
C15 H15 0.95
C17 H17 0.95
Zn1 N1 2.012(2)
Zn1 O1 2.048(2)
Zn1 Cl2 2.2315(10)
Zn1 Cl1 2.2383(10)
P1 N2 1.679(3)
P1 C1 1.739(3)
P1 C19 1.797(3)
N1 C6 1.356(3)
N1 N2 1.445(4)
C22 C23 1.386(5)
C22 C21 1.402(5)
C22 H22 0.95
C6 C1 1.415(4)
C6 C5 1.431(4)
C21 C20 1.377(5)
C21 H21 0.95
C19 C24 1.393(5)
C19 C20 1.401(5)
C24 C23 1.395(4)
C24 H24 0.95
O1 C28 1.438(4)
O1 C25 1.450(4)
C23 H23 0.95
C20 H20 0.95
C1 C2 1.414(4)
C3 C2 1.379(4)
C3 C4 1.400(5)
C3 H3 0.95
C5 C4 1.385(4)
C5 H5 0.95
N2 C7 1.444(4)
C7 C8 1.376(5)
C7 C12 1.389(4)
C8 C9 1.390(5)
C8 H8 0.95
C9 C10 1.383(5)
C9 H9 0.95
C10 C11 1.368(5)
C10 H10 0.95
C2 H2 0.95
C12 C11 1.394(5)
C12 H12 0.95
C28 C27 1.530(6)
C28 H28A 0.99
C28 H28B 0.99
C4 H4 0.95
C26 C25 1.480(5)
C26 C27 1.505(6)
C26 H26A 0.99
C26 H26B 0.99
C25 H25A 0.99
C25 H25B 0.99
C11 H11 0.95
C27 H27A 0.99
C27 H27B 0.99
